data_4030639
loop_
_publ_author_name
'Fan, Yu-Shiou'
'Das, Utpal'
'Hsiao, Ming-Yu'
'Liu, Meng-Hsien'
'Lin, Wenwei'

_publ_section_title
;
 Chemoselective intramolecular Wittig reactions for the synthesis of
 oxazoles and benzofurans.
;
_journal_issue 23
_journal_name_full 'The Journal of organic chemistry'
_journal_page_first 11567
_journal_page_last 11582
_journal_paper_doi 10.1021/jo502232q
_journal_volume 79
_journal_year 2014
_chemical_formula_moiety 'C27 H24 Br N O4'
_chemical_formula_sum 'C27 H24 Br N O4'
_chemical_formula_weight 506.38
_chemical_name_systematic
;
 ?
;
_space_group_IT_number 14
_symmetry_cell_setting monoclinic
_symmetry_space_group_name_Hall '-P 2ybc'
_symmetry_space_group_name_H-M 'P 1 21/c 1'
_atom_sites_solution_hydrogens geom
_atom_sites_solution_primary direct
_atom_sites_solution_secondary difmap
_audit_creation_method SHELXL-97
_cell_angle_alpha 90.00
_cell_angle_beta 97.136(7)
_cell_angle_gamma 90.00
_cell_formula_units_Z 4
_cell_length_a 15.167(6)
_cell_length_b 7.776(3)
_cell_length_c 20.869(8)
_cell_measurement_reflns_used 0
_cell_measurement_temperature 200(2)
_cell_measurement_theta_max 0
_cell_measurement_theta_min 0
_cell_volume 2442.2(16)
_computing_molecular_graphics 'Ortep-3 for Windows (Farrugia, 1997)'
_computing_publication_material 'WinGX publication routines (Farrugia, 1999)'
_computing_structure_refinement 'SHELXL-97 (Sheldrick, 1997)'
_computing_structure_solution 'SHELXS-86 (Sheldrick, 1986)'
_diffrn_ambient_temperature 200(2)
_diffrn_measured_fraction_theta_full 0.981
_diffrn_measured_fraction_theta_max 0.981
_diffrn_radiation_monochromator graphite
_diffrn_radiation_source 'fine-focus sealed tube'
_diffrn_radiation_type MoK\a
_diffrn_radiation_wavelength 0.71073
_diffrn_reflns_av_R_equivalents 0.0774
_diffrn_reflns_av_sigmaI/netI 0.1035
_diffrn_reflns_limit_h_max 11
_diffrn_reflns_limit_h_min -18
_diffrn_reflns_limit_k_max 9
_diffrn_reflns_limit_k_min -9
_diffrn_reflns_limit_l_max 24
_diffrn_reflns_limit_l_min -24
_diffrn_reflns_number 17650
_diffrn_reflns_theta_full 25.20
_diffrn_reflns_theta_max 25.20
_diffrn_reflns_theta_min 1.35
_exptl_absorpt_coefficient_mu 1.716
_exptl_absorpt_correction_T_max 0.8337
_exptl_absorpt_correction_T_min 0.5617
_exptl_absorpt_correction_type multi-scan
_exptl_crystal_colour colorless
_exptl_crystal_density_diffrn 1.377
_exptl_crystal_density_method 'not measured'
_exptl_crystal_description prism
_exptl_crystal_F_000 1040
_exptl_crystal_size_max 0.38
_exptl_crystal_size_mid 0.20
_exptl_crystal_size_min 0.11
_refine_diff_density_max 0.547
_refine_diff_density_min -0.449
_refine_diff_density_rms 0.060
_refine_ls_extinction_method none
_refine_ls_goodness_of_fit_ref 1.009
_refine_ls_hydrogen_treatment constr
_refine_ls_matrix_type full
_refine_ls_number_parameters 353
_refine_ls_number_reflns 4320
_refine_ls_number_restraints 6
_refine_ls_restrained_S_all 1.010
_refine_ls_R_factor_all 0.1615
_refine_ls_R_factor_gt 0.0605
_refine_ls_shift/su_max 0.076
_refine_ls_shift/su_mean 0.006
_refine_ls_structure_factor_coef Fsqd
_refine_ls_weighting_details 'calc w=1/[\s^2^(Fo^2^)+(0.0646P)^2^+1.4084P] where P=(Fo^2^+2Fc^2^)/3'
_refine_ls_weighting_scheme calc
_refine_ls_wR_factor_gt 0.1293
_refine_ls_wR_factor_ref 0.1639
_reflns_number_gt 2050
_reflns_number_total 4320
_reflns_threshold_expression >2sigma(I)
_cod_data_source_file jo502232q_si_002.cif
_cod_data_source_block a15699
_cod_original_sg_symbol_H-M 'P 21/c'
_cod_database_code 4030639

loop_
_symmetry_equiv_pos_as_xyz
'x, y, z'
'-x, y+1/2, -z+1/2'
'-x, -y, -z'
'x, -y-1/2, z-1/2'

loop_
_atom_site_label
_atom_site_type_symbol
_atom_site_fract_x
_atom_site_fract_y
_atom_site_fract_z
_atom_site_U_iso_or_equiv
_atom_site_adp_type
_atom_site_occupancy
_atom_site_symmetry_multiplicity
_atom_site_calc_flag
_atom_site_refinement_flags
_atom_site_disorder_assembly
_atom_site_disorder_group
C1 C 0.1302(4) -0.2545(7) 0.1943(3) 0.0522(15) Uani 1 1 d . . .
C2 C 0.1209(4) -0.0886(8) 0.2164(3) 0.0671(18) Uani 1 1 d . . .
H2 H 0.1021 -0.0700 0.2576 0.080 Uiso 1 1 calc R . .
C3 C 0.1387(4) 0.0489(7) 0.1792(2) 0.0564(16) Uani 1 1 d . . .
H3 H 0.1331 0.1622 0.1952 0.068 Uiso 1 1 calc R . .
C4 C 0.1647(3) 0.0254(6) 0.1188(2) 0.0394(13) Uani 1 1 d . . .
C5 C 0.1741(3) -0.1439(6) 0.0970(2) 0.0452(14) Uani 1 1 d . . .
H5 H 0.1936 -0.1635 0.0561 0.054 Uiso 1 1 calc R . .
C6 C 0.1551(4) -0.2825(6) 0.1349(2) 0.0475(14) Uani 1 1 d . . .
H6 H 0.1595 -0.3966 0.1193 0.057 Uiso 1 1 calc R . .
C7 C 0.1746(4) 0.1786(6) 0.0778(2) 0.0429(13) Uani 1 1 d . C .
C8 C 0.2288(4) 0.2873(7) -0.0208(3) 0.0539(15) Uani 1 1 d . C .
C9 C 0.1406(4) 0.3069(7) -0.0647(3) 0.0560(16) Uani 1 1 d . . .
C10 C 0.0711(4) 0.1708(8) -0.0553(3) 0.078(2) Uani 1 1 d . . .
H10A H 0.0174 0.1920 -0.0855 0.117 Uiso 1 1 calc R . .
H10B H 0.0565 0.1760 -0.0109 0.117 Uiso 1 1 calc R . .
H10C H 0.0948 0.0566 -0.0636 0.117 Uiso 1 1 calc R . .
C11 C 0.1052(5) 0.4904(8) -0.0557(3) 0.080(2) Uani 1 1 d . . .
H11A H 0.0494 0.5067 -0.0841 0.120 Uiso 1 1 calc R . .
H11B H 0.1491 0.5746 -0.0667 0.120 Uiso 1 1 calc R . .
H11C H 0.0949 0.5065 -0.0107 0.120 Uiso 1 1 calc R . .
C12 C 0.1647(5) 0.2903(8) -0.1342(3) 0.090(2) Uani 1 1 d . . .
H12A H 0.1109 0.3028 -0.1651 0.134 Uiso 1 1 calc R . .
H12B H 0.1913 0.1771 -0.1397 0.134 Uiso 1 1 calc R . .
H12C H 0.2074 0.3803 -0.1420 0.134 Uiso 1 1 calc R . .
C13 C 0.3168(4) 0.0805(7) 0.0481(3) 0.0459(14) Uani 1 1 d . C .
C14 C 0.3496(4) -0.0522(6) 0.0099(3) 0.0477(14) Uani 1 1 d . . .
C15 C 0.3221(4) -0.1227(7) -0.0500(3) 0.0580(16) Uani 1 1 d . . .
H15 H 0.2684 -0.0863 -0.0747 0.070 Uiso 1 1 calc R . .
C16 C 0.3746(6) -0.2468(8) -0.0731(3) 0.073(2) Uani 1 1 d D . .
C17 C 0.2922(8) -0.2940(19) -0.1657(7) 0.067(4) Uani 0.55 1 d PD A 1
H17A H 0.2866 -0.3516 -0.2078 0.101 Uiso 0.55 1 calc PR A 1
H17B H 0.2882 -0.1692 -0.1722 0.101 Uiso 0.55 1 calc PR A 1
H17C H 0.2443 -0.3321 -0.1416 0.101 Uiso 0.55 1 calc PR A 1
C17' C 0.3745(10) -0.4294(18) -0.1669(8) 0.087(5) Uani 0.45 1 d PD B 2
H17D H 0.3367 -0.4573 -0.2071 0.131 Uiso 0.45 1 calc PR B 2
H17E H 0.3851 -0.5335 -0.1406 0.131 Uiso 0.45 1 calc PR B 2
H17F H 0.4314 -0.3838 -0.1770 0.131 Uiso 0.45 1 calc PR B 2
C18 C 0.4543(6) -0.3015(7) -0.0361(4) 0.081(2) Uani 1 1 d . . .
H18 H 0.4893 -0.3879 -0.0529 0.098 Uiso 1 1 calc R . .
C19 C 0.4818(5) -0.2325(7) 0.0233(4) 0.0695(19) Uani 1 1 d . . .
H19 H 0.5355 -0.2685 0.0480 0.083 Uiso 1 1 calc R A .
C20 C 0.4278(4) -0.1067(7) 0.0461(3) 0.0539(15) Uani 1 1 d . C .
C21 C 0.3758(4) 0.0990(7) 0.1028(3) 0.0554(15) Uani 1 1 d D . .
C22 C 0.3857(15) 0.239(2) 0.1512(7) 0.046(6) Uani 0.50 1 d PD C 1
C23 C 0.4256(12) 0.188(3) 0.2089(11) 0.085(6) Uani 0.50 1 d PD C 1
H23 H 0.4485 0.0744 0.2154 0.102 Uiso 0.50 1 calc PR C 1
C24 C 0.4320(12) 0.307(3) 0.2584(9) 0.112(5) Uani 0.50 1 d PD C 1
H24 H 0.4598 0.2751 0.3000 0.134 Uiso 0.50 1 calc PR C 1
C25 C 0.3974(15) 0.476(3) 0.2478(12) 0.118(8) Uani 0.50 1 d PD C 1
H25 H 0.4018 0.5571 0.2819 0.142 Uiso 0.50 1 calc PR C 1
C26 C 0.359(2) 0.517(7) 0.190(2) 0.117(14) Uani 0.50 1 d PD C 1
H26 H 0.3361 0.6297 0.1827 0.140 Uiso 0.50 1 calc PR C 1
C27 C 0.3502(18) 0.400(5) 0.1365(12) 0.072(8) Uani 0.50 1 d PD C 1
H27 H 0.3225 0.4308 0.0947 0.087 Uiso 0.50 1 calc PR C 1
C22' C 0.3727(18) 0.186(2) 0.1656(7) 0.052(6) Uani 0.50 1 d PD C 2
C23' C 0.3980(12) 0.122(2) 0.2268(8) 0.072(5) Uani 0.50 1 d P C 2
H23' H 0.4159 0.0050 0.2311 0.086 Uiso 0.50 1 calc PR C 2
C24' C 0.3985(14) 0.222(3) 0.2828(8) 0.112(5) Uani 0.50 1 d P C 2
H24' H 0.4148 0.1721 0.3241 0.134 Uiso 0.50 1 calc PR C 2
C25' C 0.3765(14) 0.381(3) 0.2776(9) 0.089(6) Uani 0.50 1 d P C 2
H25' H 0.3798 0.4499 0.3155 0.107 Uiso 0.50 1 calc PR C 2
C26' C 0.349(3) 0.455(8) 0.219(2) 0.117(14) Uani 0.50 1 d P C 2
H26' H 0.3272 0.5697 0.2172 0.140 Uiso 0.50 1 calc PR C 2
C27' C 0.3513(18) 0.364(5) 0.1635(10) 0.058(6) Uani 0.50 1 d P C 2
H27' H 0.3388 0.4208 0.1230 0.070 Uiso 0.50 1 calc PR C 2
N1 N 0.2348(3) 0.1681(5) 0.03291(19) 0.0426(11) Uani 1 1 d . . .
O1 O 0.1301(3) 0.3070(4) 0.08235(16) 0.0575(11) Uani 1 1 d . . .
O2 O 0.2965(3) 0.3525(6) -0.0333(2) 0.0845(14) Uani 1 1 d . . .
O3 O 0.3739(8) -0.335(2) -0.1311(6) 0.084(4) Uani 0.55 1 d PD A 1
O3' O 0.3322(11) -0.306(4) -0.1325(7) 0.084(4) Uani 0.45 1 d PD B 2
O4 O 0.4441(3) -0.0192(5) 0.1028(2) 0.0623(11) Uani 1 1 d . C .
Br1 Br 0.10279(5) -0.44195(9) 0.24584(3) 0.0859(3) Uani 1 1 d . . .

loop_
_atom_site_aniso_label
_atom_site_aniso_U_11
_atom_site_aniso_U_22
_atom_site_aniso_U_33
_atom_site_aniso_U_23
_atom_site_aniso_U_13
_atom_site_aniso_U_12
C1 0.046(4) 0.056(3) 0.054(3) 0.013(3) 0.006(3) 0.006(3)
C2 0.083(5) 0.075(4) 0.045(3) 0.002(3) 0.016(3) 0.009(4)
C3 0.071(5) 0.051(3) 0.047(3) -0.007(3) 0.007(3) 0.007(3)
C4 0.035(3) 0.034(3) 0.049(3) -0.002(2) 0.003(3) 0.009(3)
C5 0.035(4) 0.052(3) 0.049(3) -0.007(3) 0.007(3) 0.003(3)
C6 0.046(4) 0.042(3) 0.054(3) 0.004(3) 0.007(3) 0.004(3)
C7 0.040(4) 0.037(3) 0.050(3) -0.007(3) -0.002(3) -0.001(3)
C8 0.046(4) 0.044(3) 0.071(4) 0.001(3) 0.006(4) 0.003(3)
C9 0.055(5) 0.053(4) 0.059(4) 0.012(3) 0.001(3) 0.003(3)
C10 0.052(5) 0.098(5) 0.076(4) 0.021(4) -0.021(3) -0.008(4)
C11 0.084(6) 0.075(4) 0.078(4) 0.019(4) 0.003(4) 0.024(4)
C12 0.132(7) 0.080(5) 0.056(4) 0.012(3) 0.009(4) 0.016(5)
C13 0.038(4) 0.047(3) 0.053(3) 0.004(3) 0.006(3) -0.003(3)
C14 0.046(4) 0.040(3) 0.060(4) 0.005(3) 0.015(3) -0.005(3)
C15 0.072(5) 0.043(3) 0.062(4) 0.008(3) 0.018(4) -0.003(3)
C16 0.113(7) 0.045(4) 0.070(5) -0.001(4) 0.040(5) -0.001(4)
C17 0.048(9) 0.062(8) 0.097(11) -0.019(8) 0.028(8) 0.005(8)
C17' 0.088(13) 0.077(10) 0.104(12) -0.051(9) 0.038(10) 0.021(10)
C18 0.106(7) 0.039(4) 0.111(6) 0.014(4) 0.060(6) 0.012(4)
C19 0.061(5) 0.048(4) 0.105(5) 0.026(4) 0.030(4) 0.016(4)
C20 0.047(4) 0.047(3) 0.070(4) 0.015(3) 0.015(4) 0.005(3)
C21 0.036(4) 0.057(4) 0.071(4) -0.006(3) -0.001(3) 0.001(3)
C22 0.031(11) 0.049(13) 0.057(9) 0.016(10) 0.002(8) -0.028(10)
C23 0.079(16) 0.116(17) 0.062(14) 0.004(12) 0.016(11) -0.039(13)
C24 0.136(15) 0.144(15) 0.055(9) -0.006(9) 0.012(8) -0.052(11)
C25 0.13(2) 0.113(18) 0.12(2) -0.046(15) 0.049(16) -0.042(17)
C26 0.068(12) 0.13(3) 0.14(4) -0.07(2) -0.035(16) 0.011(14)
C27 0.059(12) 0.085(19) 0.063(15) -0.022(13) -0.033(12) 0.021(11)
C22' 0.037(12) 0.038(9) 0.079(15) 0.014(10) -0.004(10) -0.026(9)
C23' 0.072(13) 0.092(12) 0.048(10) 0.013(8) -0.004(9) -0.026(10)
C24' 0.136(15) 0.144(15) 0.055(9) -0.006(9) 0.012(8) -0.052(11)
C25' 0.075(14) 0.109(16) 0.077(12) -0.038(11) -0.011(11) -0.051(13)
C26' 0.068(12) 0.13(3) 0.14(4) -0.07(2) -0.035(16) 0.011(14)
C27' 0.041(11) 0.065(14) 0.056(16) -0.007(14) -0.039(11) -0.001(10)
N1 0.035(3) 0.044(2) 0.048(3) 0.004(2) 0.001(2) 0.002(2)
O1 0.063(3) 0.043(2) 0.068(2) -0.0025(19) 0.013(2) 0.016(2)
O2 0.049(3) 0.080(3) 0.124(4) 0.044(3) 0.007(3) -0.008(3)
O3 0.100(12) 0.064(8) 0.101(5) -0.015(4) 0.059(7) 0.017(10)
O3' 0.100(12) 0.064(8) 0.101(5) -0.015(4) 0.059(7) 0.017(10)
O4 0.043(3) 0.066(3) 0.075(3) 0.007(2) -0.003(2) 0.007(2)
Br1 0.0999(7) 0.0804(5) 0.0801(5) 0.0253(4) 0.0219(4) -0.0039(5)

loop_
_atom_type_symbol
_atom_type_description
_atom_type_scat_dispersion_real
_atom_type_scat_dispersion_imag
_atom_type_scat_source
C C 0.0033 0.0016 'International Tables Vol C Tables 4.2.6.8 and 6.1.1.4'
H H 0.0000 0.0000 'International Tables Vol C Tables 4.2.6.8 and 6.1.1.4'
N N 0.0061 0.0033 'International Tables Vol C Tables 4.2.6.8 and 6.1.1.4'
O O 0.0106 0.0060 'International Tables Vol C Tables 4.2.6.8 and 6.1.1.4'
Br Br -0.2901 2.4595 'International Tables Vol C Tables 4.2.6.8 and 6.1.1.4'

loop_
_geom_angle_atom_site_label_1
_geom_angle_atom_site_label_2
_geom_angle_atom_site_label_3
_geom_angle
C6 C1 C2 120.3(5)
C6 C1 Br1 120.2(4)
C2 C1 Br1 119.4(4)
C3 C2 C1 120.3(5)
C3 C2 H2 119.8
C1 C2 H2 119.8
C2 C3 C4 120.9(5)
C2 C3 H3 119.5
C4 C3 H3 119.5
C3 C4 C5 118.2(5)
C3 C4 C7 118.7(4)
C5 C4 C7 122.9(4)
C6 C5 C4 120.4(4)
C6 C5 H5 119.8
C4 C5 H5 119.8
C1 C6 C5 119.8(5)
C1 C6 H6 120.1
C5 C6 H6 120.1
O1 C7 N1 121.2(5)
O1 C7 C4 121.2(5)
N1 C7 C4 117.6(4)
O2 C8 N1 117.6(5)
O2 C8 C9 122.3(5)
N1 C8 C9 119.5(5)
C10 C9 C8 114.9(5)
C10 C9 C12 108.1(5)
C8 C9 C12 105.2(5)
C10 C9 C11 111.8(5)
C8 C9 C11 108.1(5)
C12 C9 C11 108.5(5)
C9 C10 H10A 109.5
C9 C10 H10B 109.5
H10A C10 H10B 109.5
C9 C10 H10C 109.5
H10A C10 H10C 109.5
H10B C10 H10C 109.5
C9 C11 H11A 109.5
C9 C11 H11B 109.5
H11A C11 H11B 109.5
C9 C11 H11C 109.5
H11A C11 H11C 109.5
H11B C11 H11C 109.5
C9 C12 H12A 109.5
C9 C12 H12B 109.5
H12A C12 H12B 109.5
C9 C12 H12C 109.5
H12A C12 H12C 109.5
H12B C12 H12C 109.5
C21 C13 N1 127.0(5)
C21 C13 C14 107.7(5)
N1 C13 C14 125.2(5)
C15 C14 C20 120.8(5)
C15 C14 C13 134.8(6)
C20 C14 C13 104.4(5)
C16 C15 C14 118.2(7)
C16 C15 H15 120.9
C14 C15 H15 120.9
C15 C16 O3 135.1(10)
C15 C16 O3' 108.5(10)
O3 C16 O3' 27.7(9)
C15 C16 C18 120.8(6)
O3 C16 C18 103.9(8)
O3' C16 C18 130.6(10)
O3 C17 H17A 109.5
O3 C17 H17B 109.5
H17A C17 H17B 109.5
O3 C17 H17C 109.5
H17A C17 H17C 109.5
H17B C17 H17C 109.5
O3' C17' H17D 109.5
O3' C17' H17E 109.5
H17D C17' H17E 109.5
O3' C17' H17F 109.5
H17D C17' H17F 109.5
H17E C17' H17F 109.5
C19 C18 C16 121.3(6)
C19 C18 H18 119.3
C16 C18 H18 119.3
C18 C19 C20 117.2(7)
C18 C19 H19 121.4
C20 C19 H19 121.4
O4 C20 C14 111.7(5)
O4 C20 C19 126.5(7)
C14 C20 C19 121.7(6)
C13 C21 O4 110.0(5)
C13 C21 C22 130.3(11)
O4 C21 C22 118.5(11)
C13 C21 C22' 134.1(12)
O4 C21 C22' 114.2(12)
C22 C21 C22' 21.8(7)
C23 C22 C27 126.2(17)
C23 C22 C21 112.8(18)
C27 C22 C21 120.8(17)
C22 C23 C24 117(2)
C22 C23 H23 121.5
C24 C23 H23 121.5
C25 C24 C23 121(2)
C25 C24 H24 119.6
C23 C24 H24 119.6
C24 C25 C26 119(3)
C24 C25 H25 120.7
C26 C25 H25 120.7
C27 C26 C25 123(4)
C27 C26 H26 118.3
C25 C26 H26 118.2
C26 C27 C22 114(2)
C26 C27 H27 122.9
C22 C27 H27 123.1
C27' C22' C23' 114.7(14)
C27' C22' C21 116.8(17)
C23' C22' C21 128.1(17)
C24' C23' C22' 122.8(17)
C24' C23' H23' 118.6
C22' C23' H23' 118.6
C25' C24' C23' 119.3(17)
C25' C24' H24' 120.3
C23' C24' H24' 120.3
C24' C25' C26' 122(3)
C24' C25' H25' 119.1
C26' C25' H25' 119.1
C27' C26' C25' 120(5)
C27' C26' H26' 119.8
C25' C26' H26' 119.8
C22' C27' C26' 120(3)
C22' C27' H27' 119.7
C26' C27' H27' 119.8
C7 N1 C13 120.6(4)
C7 N1 C8 120.1(4)
C13 N1 C8 116.7(4)
C16 O3 C17 104.5(10)
C16 O3' C17' 119.2(15)
C20 O4 C21 106.1(4)

loop_
_geom_bond_atom_site_label_1
_geom_bond_atom_site_label_2
_geom_bond_distance
C1 C6 1.358(6)
C1 C2 1.384(7)
C1 Br1 1.888(5)
C2 C3 1.367(7)
C2 H2 0.9500
C3 C4 1.379(6)
C3 H3 0.9500
C4 C5 1.405(6)
C4 C7 1.485(7)
C5 C6 1.388(6)
C5 H5 0.9500
C6 H6 0.9500
C7 O1 1.215(5)
C7 N1 1.390(6)
C8 O2 1.202(6)
C8 N1 1.448(6)
C8 C9 1.532(8)
C9 C10 1.523(8)
C9 C12 1.546(7)
C9 C11 1.544(7)
C10 H10A 0.9800
C10 H10B 0.9800
C10 H10C 0.9800
C11 H11A 0.9800
C11 H11B 0.9800
C11 H11C 0.9800
C12 H12A 0.9800
C12 H12B 0.9800
C12 H12C 0.9800
C13 C21 1.368(7)
C13 N1 1.419(6)
C13 C14 1.432(7)
C14 C15 1.381(7)
C14 C20 1.390(8)
C15 C16 1.375(8)
C15 H15 0.9500
C16 O3 1.390(9)
C16 O3' 1.400(9)
C16 C18 1.416(10)
C17 O3 1.391(13)
C17 H17A 0.9800
C17 H17B 0.9800
C17 H17C 0.9800
C17' O3' 1.403(13)
C17' H17D 0.9800
C17' H17E 0.9800
C17' H17F 0.9800
C18 C19 1.367(9)
C18 H18 0.9500
C19 C20 1.397(8)
C19 H19 0.9500
C20 O4 1.361(7)
C21 O4 1.384(6)
C21 C22 1.482(10)
C21 C22' 1.483(10)
C22 C23 1.34(3)
C22 C27 1.38(4)
C23 C24 1.38(3)
C23 H23 0.9500
C24 C25 1.42(4)
C24 H24 0.9500
C25 C26 1.32(5)
C25 H25 0.9500
C26 C27 1.42(7)
C26 H26 0.9500
C27 H27 0.9500
C22' C27' 1.42(4)
C22' C23' 1.38(2)
C23' C24' 1.40(3)
C23' H23' 0.9500
C24' C25' 1.28(3)
C24' H24' 0.9500
C25' C26' 1.37(4)
C25' H25' 0.9500
C26' C27' 1.36(7)
C26' H26' 0.9500
C27' H27' 0.9500
